data_7715421
loop_
_publ_author_name
'Fern&#xe1;ndez-Fari&#xf1;a, Sandra'
'Maneiro, Marcelino'
'Zaragoza, Guillermo'
'Seco, Jos&#xe9; M'
'Pedrido, Rosa'
'Gonz&#xe1;lez-Noya, Ana M'

_publ_section_title
;
 Nickel, copper, and zinc dinuclear helicates: how do bulky groups
 influence their architecture?
;
_journal_issue 12
_journal_name_full 'Dalton transactions (Cambridge, England : 2003)'
_journal_page_first 5676
_journal_page_last 5685
_journal_paper_doi 10.1039/d4dt00279b
_journal_volume 53
_journal_year 2024
_chemical_formula_moiety 'C86 H104 Cu2 N4 O4, 2(C2 H3 N)'
_chemical_formula_sum 'C90 H110 Cu2 N6 O4'
_chemical_formula_weight 1466.91
_chemical_name_systematic Cu2(L3)2
_space_group_IT_number 15
_space_group_name_Hall '-I 2ya'
_space_group_name_H-M_alt 'I 1 2/a 1'
_symmetry_cell_setting monoclinic
_symmetry_Int_Tables_number 15
_symmetry_space_group_name_Hall '-I 2ya'
_symmetry_space_group_name_H-M 'I 1 2/a 1'
_atom_sites_solution_hydrogens geom
_atom_sites_solution_primary dual
_atom_sites_solution_secondary dual
_audit_conform_dict_location ftp://ftp.iucr.org/pub/cif_core.dic
_audit_conform_dict_name cif_core.dic
_audit_conform_dict_version 2.4.5
_audit_creation_date 2021-06-29T15:40:34-00:00
_audit_creation_method 'WinGX routine CIF_UPDATE'
_audit_update_record
;
2023-12-21 deposited with the CCDC.	2024-02-26 downloaded from the CCDC.
;
_cell_angle_alpha 90
_cell_angle_beta 100.8010(10)
_cell_angle_gamma 90
_cell_formula_units_Z 4
_cell_length_a 19.7738(18)
_cell_length_b 17.4199(10)
_cell_length_c 23.6472(11)
_cell_measurement_reflns_used 9948
_cell_measurement_temperature 100(2)
_cell_measurement_theta_max 27.90
_cell_measurement_theta_min 2.20
_cell_measurement_wavelength 0.71073
_cell_volume 8001.2(9)
_computing_cell_refinement 'APPEX3v2018.7-2 (BRUKER AXS, 2005)'
_computing_data_collection 'APPEX3v2018.7-2 (BRUKER AXS, 2005)'
_computing_data_reduction 'APPEX3v2018.7-2 (BRUKER AXS, 2005)'
_computing_molecular_graphics 'Ortep for Windows (Farrugia, 2012)'
_computing_publication_material 'WinGX publication routines (Farrugia, 2012)'
_computing_structure_refinement 'SHELXL-2018/3 (Sheldrick, 2018)'
_computing_structure_solution 'SHELXT-2018/2 (Sheldrick, 2015)'
_diffrn_ambient_temperature 100(2)
_diffrn_detector_area_resol_mean 7.3910
_diffrn_measured_fraction_theta_full 0.999
_diffrn_measured_fraction_theta_max 0.999
_diffrn_measurement_device_type 'Bruker D8 VENTURE PHOTON III-14'
_diffrn_measurement_method 'omega and phi'
_diffrn_radiation_monochromator 'Incoatec multilayer mirror'
_diffrn_radiation_probe x-ray
_diffrn_radiation_type MoK\a
_diffrn_radiation_wavelength 0.71073
_diffrn_reflns_av_R_equivalents 0.0931
_diffrn_reflns_av_unetI/netI 0.037
_diffrn_reflns_Laue_measured_fraction_full 0.999
_diffrn_reflns_Laue_measured_fraction_max 0.999
_diffrn_reflns_limit_h_max 26
_diffrn_reflns_limit_h_min -26
_diffrn_reflns_limit_k_max 23
_diffrn_reflns_limit_k_min -23
_diffrn_reflns_limit_l_max 31
_diffrn_reflns_limit_l_min -27
_diffrn_reflns_number 160186
_diffrn_reflns_point_group_measured_fraction_full 0.999
_diffrn_reflns_point_group_measured_fraction_max 0.999
_diffrn_reflns_theta_full 25.242
_diffrn_reflns_theta_max 28.279
_diffrn_reflns_theta_min 2.203
_diffrn_source 'INCOATEC microfocus sealed tube'
_diffrn_source_type 'Incoatec I\mS 3.0'
_diffrn_standards_number 0
_exptl_absorpt_coefficient_mu 0.585
_exptl_absorpt_correction_T_max 0.9705
_exptl_absorpt_correction_T_min 0.9227
_exptl_absorpt_correction_type multi-scan
_exptl_absorpt_process_details 'BRUKER SADABS-2016/2'
_exptl_crystal_colour Orange
_exptl_crystal_density_diffrn 1.218
_exptl_crystal_density_method 'not measured'
_exptl_crystal_description Needle
_exptl_crystal_F_000 3128
_exptl_crystal_size_max 0.13
_exptl_crystal_size_mid 0.04
_exptl_crystal_size_min 0.03
_refine_diff_density_max 0.391
_refine_diff_density_min -0.471
_refine_diff_density_rms 0.068
_refine_ls_extinction_method none
_refine_ls_goodness_of_fit_ref 1.093
_refine_ls_hydrogen_treatment constr
_refine_ls_matrix_type full
_refine_ls_number_constraints 0
_refine_ls_number_parameters 473
_refine_ls_number_reflns 9930
_refine_ls_number_restraints 0
_refine_ls_restrained_S_all 1.093
_refine_ls_R_factor_all 0.067
_refine_ls_R_factor_gt 0.0513
_refine_ls_shift/su_max 0.002
_refine_ls_shift/su_mean 0
_refine_ls_structure_factor_coef Fsqd
_refine_ls_weighting_details 'w=1/[\s^2^(Fo^2^)+(0.0166P)^2^+26.4634P] where P=(Fo^2^+2Fc^2^)/3'
_refine_ls_weighting_scheme calc
_refine_ls_wR_factor_gt 0.0934
_refine_ls_wR_factor_ref 0.0994
_reflns_Friedel_coverage 0
_reflns_number_gt 8307
_reflns_number_total 9930
_reflns_threshold_expression 'I > 2\s(I)'
_cod_data_source_file d4dt00279b2.cif
_cod_data_source_block CuLP
_cod_depositor_comments 'Adding full bibliography for 7715415--7715422.cif.'
_cod_original_sg_symbol_H-M 'I 2/a'
_cod_database_code 7715421
_shelx_estimated_absorpt_t_min 0.928
_shelx_estimated_absorpt_t_max 0.983
_shelx_shelxl_version_number 2018/3

loop_
_symmetry_equiv_pos_as_xyz
'x, y, z'
'-x+1/2, y, -z'
'x+1/2, y+1/2, z+1/2'
'-x+1, y+1/2, -z+1/2'
'-x, -y, -z'
'x-1/2, -y, z'
'-x+1/2, -y+1/2, -z+1/2'
'x, -y+1/2, z+1/2'

loop_
_atom_site_label
_atom_site_type_symbol
_atom_site_fract_x
_atom_site_fract_y
_atom_site_fract_z
_atom_site_U_iso_or_equiv
_atom_site_adp_type
_atom_site_occupancy
_atom_site_site_symmetry_order
_atom_site_calc_flag
_atom_site_refinement_flags_posn
_atom_site_refinement_flags_adp
_atom_site_refinement_flags_occupancy
_atom_site_disorder_assembly
_atom_site_disorder_group
Cu1 Cu 0.83932(2) 0.61746(2) 0.75293(2) 0.01307(7) Uani 1 1 d . . . . .
O1 O 0.84848(8) 0.56914(9) 0.82578(6) 0.0174(3) Uani 1 1 d . . . . .
O2 O 0.61296(8) 0.70314(9) 0.21094(7) 0.0197(3) Uani 1 1 d . . . . .
N1 N 0.84416(9) 0.51859(10) 0.71378(7) 0.0138(4) Uani 1 1 d . . . . .
N2 N 0.71258(9) 0.67861(10) 0.31044(7) 0.0131(3) Uani 1 1 d . . . . .
N3 N 0.61176(18) 0.77729(18) 0.42841(13) 0.0564(8) Uani 1 1 d . . . . .
C1 C 0.84137(11) 0.49757(12) 0.83837(9) 0.0147(4) Uani 1 1 d . . . . .
C2 C 0.84424(11) 0.47576(13) 0.89783(9) 0.0160(4) Uani 1 1 d . . . . .
C3 C 0.83303(11) 0.40007(13) 0.90951(9) 0.0179(4) Uani 1 1 d . . . . .
H3 H 0.832719 0.386619 0.948392 0.021 Uiso 1 1 calc R U . . .
C4 C 0.82190(11) 0.34059(13) 0.86801(9) 0.0173(4) Uani 1 1 d . . . . .
C5 C 0.82284(12) 0.36109(12) 0.81209(9) 0.0174(4) Uani 1 1 d . . . . .
H5 H 0.817091 0.322413 0.783263 0.021 Uiso 1 1 calc R U . . .
C6 C 0.83215(11) 0.43828(12) 0.79611(9) 0.0145(4) Uani 1 1 d . . . . .
C7 C 0.83785(11) 0.45257(12) 0.73756(9) 0.0147(4) Uani 1 1 d . . . . .
H7 H 0.836905 0.408805 0.713456 0.018 Uiso 1 1 calc R U . . .
C8 C 0.85672(11) 0.52030(12) 0.65605(9) 0.0139(4) Uani 1 1 d . . . . .
C9 C 0.81956(11) 0.47560(12) 0.61219(9) 0.0156(4) Uani 1 1 d . . . . .
H9 H 0.783294 0.443632 0.619617 0.019 Uiso 1 1 calc R U . . .
C10 C 0.83564(11) 0.47787(13) 0.55761(9) 0.0173(4) Uani 1 1 d . . . . .
H10 H 0.810358 0.446876 0.52793 0.021 Uiso 1 1 calc R U . . .
C11 C 0.88833(11) 0.52488(13) 0.54548(9) 0.0171(4) Uani 1 1 d . . . . .
C12 C 0.92326(12) 0.57088(13) 0.58937(9) 0.0185(4) Uani 1 1 d . . . . .
H12 H 0.958528 0.604142 0.581709 0.022 Uiso 1 1 calc R U . . .
C13 C 0.90769(12) 0.56926(12) 0.64432(9) 0.0172(4) Uani 1 1 d . . . . .
H13 H 0.931849 0.601547 0.673688 0.021 Uiso 1 1 calc R U . . .
C14 C 0.90594(12) 0.52587(14) 0.48596(9) 0.0208(5) Uani 1 1 d . . . . .
H14A H 0.911998 0.472312 0.473815 0.025 Uiso 1 1 calc R U . . .
H14B H 0.950456 0.552674 0.487866 0.025 Uiso 1 1 calc R U . . .
C15 C 0.85226(11) 0.56460(13) 0.44064(9) 0.0158(4) Uani 1 1 d . . . . .
C16 C 0.84659(11) 0.54462(12) 0.38310(9) 0.0153(4) Uani 1 1 d . . . . .
H16 H 0.874092 0.504113 0.372806 0.018 Uiso 1 1 calc R U . . .
C17 C 0.80143(11) 0.58284(12) 0.34044(9) 0.0144(4) Uani 1 1 d . . . . .
H17 H 0.798495 0.568776 0.30124 0.017 Uiso 1 1 calc R U . . .
C18 C 0.76049(11) 0.64168(12) 0.35494(9) 0.0134(4) Uani 1 1 d . . . . .
C19 C 0.76485(11) 0.66158(12) 0.41263(9) 0.0153(4) Uani 1 1 d . . . . .
H19 H 0.73632 0.70106 0.422955 0.018 Uiso 1 1 calc R U . . .
C20 C 0.81083(11) 0.62369(13) 0.45488(9) 0.0165(4) Uani 1 1 d . . . . .
H20 H 0.814203 0.638125 0.494046 0.02 Uiso 1 1 calc R U . . .
C21 C 0.70478(11) 0.75263(12) 0.31505(9) 0.0146(4) Uani 1 1 d . . . . .
H21 H 0.734919 0.777318 0.345668 0.018 Uiso 1 1 calc R U . . .
C22 C 0.65590(11) 0.80082(12) 0.27916(9) 0.0138(4) Uani 1 1 d . . . . .
C23 C 0.61083(11) 0.77335(12) 0.22932(9) 0.0147(4) Uani 1 1 d . . . . .
C24 C 0.56098(11) 0.82583(12) 0.19855(9) 0.0137(4) Uani 1 1 d . . . . .
C25 C 0.55830(11) 0.89919(12) 0.22014(9) 0.0148(4) Uani 1 1 d . . . . .
H25 H 0.524281 0.933136 0.200388 0.018 Uiso 1 1 calc R U . . .
C26 C 0.60297(11) 0.92722(12) 0.26985(9) 0.0148(4) Uani 1 1 d . . . . .
C27 C 0.65170(11) 0.87773(12) 0.29757(9) 0.0145(4) Uani 1 1 d . . . . .
H27 H 0.683633 0.895369 0.330084 0.017 Uiso 1 1 calc R U . . .
C28 C 0.86188(12) 0.53628(13) 0.94564(9) 0.0180(4) Uani 1 1 d . . . . .
C29 C 0.81008(13) 0.60270(14) 0.93736(10) 0.0231(5) Uani 1 1 d . . . . .
H29A H 0.822293 0.63952 0.968959 0.035 Uiso 1 1 calc R U . . .
H29B H 0.763736 0.582646 0.937172 0.035 Uiso 1 1 calc R U . . .
H29C H 0.811115 0.628383 0.900662 0.035 Uiso 1 1 calc R U . . .
C30 C 0.86245(14) 0.50201(14) 1.00551(9) 0.0243(5) Uani 1 1 d . . . . .
H30A H 0.875841 0.54168 1.034859 0.036 Uiso 1 1 calc R U . . .
H30B H 0.8955 0.459554 1.012265 0.036 Uiso 1 1 calc R U . . .
H30C H 0.81638 0.482911 1.007643 0.036 Uiso 1 1 calc R U . . .
C31 C 0.93485(12) 0.56650(14) 0.94510(10) 0.0212(5) Uani 1 1 d . . . . .
H31A H 0.946764 0.60591 0.974876 0.032 Uiso 1 1 calc R U . . .
H31B H 0.936432 0.588772 0.907313 0.032 Uiso 1 1 calc R U . . .
H31C H 0.967844 0.524073 0.952766 0.032 Uiso 1 1 calc R U . . .
C32 C 0.80844(13) 0.25874(13) 0.88700(10) 0.0232(5) Uani 1 1 d . . . . .
C33 C 0.73815(16) 0.25691(17) 0.90584(15) 0.0417(8) Uani 1 1 d . . . . .
H33A H 0.730609 0.205944 0.921075 0.063 Uiso 1 1 calc R U . . .
H33B H 0.70169 0.268019 0.872673 0.063 Uiso 1 1 calc R U . . .
H33C H 0.737336 0.295608 0.935789 0.063 Uiso 1 1 calc R U . . .
C34 C 0.86447(16) 0.23396(16) 0.93825(12) 0.0371(7) Uani 1 1 d . . . . .
H34A H 0.855532 0.181251 0.949332 0.056 Uiso 1 1 calc R U . . .
H34B H 0.863775 0.268421 0.970888 0.056 Uiso 1 1 calc R U . . .
H34C H 0.909711 0.236462 0.927076 0.056 Uiso 1 1 calc R U . . .
C35 C 0.80826(16) 0.20066(14) 0.83865(12) 0.0340(6) Uani 1 1 d . . . . .
H35A H 0.802988 0.148766 0.853229 0.051 Uiso 1 1 calc R U . . .
H35B H 0.851791 0.204101 0.824664 0.051 Uiso 1 1 calc R U . . .
H35C H 0.769901 0.211812 0.807004 0.051 Uiso 1 1 calc R U . . .
C36 C 0.51174(12) 0.79847(12) 0.14408(10) 0.0182(5) Uani 1 1 d . . . . .
C37 C 0.46463(13) 0.73579(15) 0.16071(12) 0.0296(6) Uani 1 1 d . . . . .
H37A H 0.433937 0.717059 0.12604 0.044 Uiso 1 1 calc R U . . .
H37B H 0.43713 0.757042 0.187413 0.044 Uiso 1 1 calc R U . . .
H37C H 0.492729 0.693213 0.179291 0.044 Uiso 1 1 calc R U . . .
C38 C 0.55226(13) 0.76777(14) 0.09938(10) 0.0229(5) Uani 1 1 d . . . . .
H38A H 0.520017 0.750283 0.065177 0.034 Uiso 1 1 calc R U . . .
H38B H 0.581278 0.724727 0.115929 0.034 Uiso 1 1 calc R U . . .
H38C H 0.581333 0.808734 0.088548 0.034 Uiso 1 1 calc R U . . .
C39 C 0.46629(14) 0.86340(14) 0.11535(11) 0.0298(6) Uani 1 1 d . . . . .
H39A H 0.435448 0.843765 0.081085 0.045 Uiso 1 1 calc R U . . .
H39B H 0.495259 0.904175 0.104095 0.045 Uiso 1 1 calc R U . . .
H39C H 0.438934 0.884054 0.142384 0.045 Uiso 1 1 calc R U . . .
C40 C 0.59277(11) 1.00915(12) 0.29055(9) 0.0164(4) Uani 1 1 d . . . . .
C41 C 0.59537(13) 1.06717(13) 0.24179(10) 0.0225(5) Uani 1 1 d . . . . .
H41A H 0.587176 1.11902 0.255102 0.034 Uiso 1 1 calc R U . . .
H41B H 0.559831 1.054274 0.208384 0.034 Uiso 1 1 calc R U . . .
H41C H 0.640772 1.065092 0.230885 0.034 Uiso 1 1 calc R U . . .
C42 C 0.52194(13) 1.01340(14) 0.30862(12) 0.0272(5) Uani 1 1 d . . . . .
H42A H 0.514617 1.065326 0.322234 0.041 Uiso 1 1 calc R U . . .
H42B H 0.520382 0.976449 0.339599 0.041 Uiso 1 1 calc R U . . .
H42C H 0.485766 1.001115 0.275512 0.041 Uiso 1 1 calc R U . . .
C43 C 0.64829(13) 1.03189(13) 0.34158(10) 0.0215(5) Uani 1 1 d . . . . .
H43A H 0.639285 1.08397 0.353992 0.032 Uiso 1 1 calc R U . . .
H43B H 0.693437 1.030382 0.330181 0.032 Uiso 1 1 calc R U . . .
H43C H 0.64787 0.995953 0.373398 0.032 Uiso 1 1 calc R U . . .
C44 C 0.56521(17) 0.78501(17) 0.39229(13) 0.0383(7) Uani 1 1 d . . . . .
C45 C 0.50639(16) 0.7931(2) 0.34544(14) 0.0447(8) Uani 1 1 d . . . . .
H45A H 0.471472 0.825501 0.357961 0.067 Uiso 1 1 calc R U . . .
H45B H 0.486794 0.742315 0.334548 0.067 Uiso 1 1 calc R U . . .
H45C H 0.521279 0.816787 0.312239 0.067 Uiso 1 1 calc R U . . .

loop_
_atom_site_aniso_label
_atom_site_aniso_U_11
_atom_site_aniso_U_22
_atom_site_aniso_U_33
_atom_site_aniso_U_23
_atom_site_aniso_U_13
_atom_site_aniso_U_12
Cu1 0.01689(13) 0.01013(12) 0.01080(11) -0.00076(10) -0.00094(9) -0.00166(11)
O1 0.0253(9) 0.0135(7) 0.0124(7) -0.0005(6) 0.0007(6) -0.0023(6)
O2 0.0257(9) 0.0119(7) 0.0174(8) -0.0010(6) -0.0061(6) 0.0039(6)
N1 0.0161(9) 0.0124(8) 0.0118(8) -0.0007(7) 0.0001(7) -0.0005(7)
N2 0.0153(9) 0.0117(8) 0.0117(8) 0.0023(6) 0.0007(7) 0.0019(7)
N3 0.070(2) 0.0565(19) 0.0414(16) -0.0034(14) 0.0066(15) 0.0105(16)
C1 0.0130(10) 0.0150(10) 0.0154(10) 0.0003(8) 0.0005(8) -0.0008(8)
C2 0.0143(10) 0.0195(11) 0.0134(10) 0.0014(8) 0.0007(8) 0.0006(8)
C3 0.0182(11) 0.0210(11) 0.0143(10) 0.0040(8) 0.0027(8) 0.0011(9)
C4 0.0173(11) 0.0148(10) 0.0196(11) 0.0022(8) 0.0034(9) -0.0006(8)
C5 0.0211(11) 0.0132(10) 0.0179(10) -0.0017(8) 0.0037(9) -0.0018(8)
C6 0.0154(10) 0.0148(10) 0.0130(10) 0.0010(8) 0.0023(8) -0.0008(8)
C7 0.0165(10) 0.0131(10) 0.0139(10) -0.0017(8) 0.0011(8) -0.0015(8)
C8 0.0168(10) 0.0116(10) 0.0130(9) 0.0020(8) 0.0019(8) 0.0031(8)
C9 0.0151(10) 0.0147(10) 0.0165(10) 0.0003(8) 0.0019(8) 0.0021(8)
C10 0.0176(11) 0.0194(11) 0.0132(10) -0.0007(8) -0.0016(8) 0.0046(9)
C11 0.0175(11) 0.0198(11) 0.0136(10) 0.0057(8) 0.0019(8) 0.0086(9)
C12 0.0188(11) 0.0174(11) 0.0193(11) 0.0060(9) 0.0031(9) 0.0032(9)
C13 0.0189(11) 0.0144(10) 0.0176(10) 0.0005(8) 0.0016(8) 0.0005(9)
C14 0.0179(11) 0.0282(12) 0.0161(10) 0.0050(9) 0.0024(9) 0.0103(10)
C15 0.0127(10) 0.0184(10) 0.0159(10) 0.0047(8) 0.0018(8) 0.0015(8)
C16 0.0147(10) 0.0147(10) 0.0168(10) 0.0031(8) 0.0035(8) 0.0017(8)
C17 0.0151(10) 0.0147(10) 0.0137(10) 0.0010(8) 0.0031(8) 0.0003(8)
C18 0.0123(10) 0.0129(10) 0.0136(9) 0.0039(8) -0.0007(8) -0.0001(8)
C19 0.0150(10) 0.0147(10) 0.0159(10) 0.0006(8) 0.0026(8) 0.0021(8)
C20 0.0163(10) 0.0203(11) 0.0124(9) 0.0006(8) 0.0012(8) 0.0030(9)
C21 0.0149(10) 0.0137(10) 0.0146(10) 0.0004(8) 0.0013(8) -0.0015(8)
C22 0.0152(10) 0.0125(10) 0.0137(10) 0.0013(8) 0.0023(8) 0.0011(8)
C23 0.0158(10) 0.0125(10) 0.0153(10) 0.0017(8) 0.0021(8) 0.0004(8)
C24 0.0134(10) 0.0124(10) 0.0147(10) 0.0019(8) 0.0014(8) -0.0004(8)
C25 0.0134(10) 0.0128(10) 0.0177(10) 0.0030(8) 0.0021(8) 0.0022(8)
C26 0.0156(10) 0.0132(10) 0.0162(10) 0.0009(8) 0.0044(8) -0.0009(8)
C27 0.0159(10) 0.0136(10) 0.0144(9) -0.0001(8) 0.0038(8) -0.0010(8)
C28 0.0202(11) 0.0194(11) 0.0135(10) -0.0006(8) 0.0012(8) -0.0008(9)
C29 0.0268(13) 0.0237(12) 0.0177(11) -0.0010(9) 0.0011(9) 0.0026(10)
C30 0.0316(14) 0.0272(13) 0.0136(10) 0.0007(9) 0.0028(9) -0.0035(11)
C31 0.0224(12) 0.0228(12) 0.0168(11) 0.0010(9) -0.0008(9) -0.0038(10)
C32 0.0291(13) 0.0174(11) 0.0243(12) 0.0041(9) 0.0083(10) -0.0044(10)
C33 0.0395(17) 0.0275(15) 0.065(2) 0.0107(14) 0.0270(16) -0.0072(13)
C34 0.0523(19) 0.0252(14) 0.0321(15) 0.0132(11) 0.0039(13) 0.0007(13)
C35 0.0534(18) 0.0167(12) 0.0330(14) 0.0017(10) 0.0111(13) -0.0086(12)
C36 0.0185(11) 0.0138(10) 0.0195(11) 0.0013(8) -0.0038(9) 0.0008(9)
C37 0.0237(13) 0.0276(13) 0.0345(14) 0.0014(11) -0.0020(11) -0.0091(11)
C38 0.0298(13) 0.0197(11) 0.0164(11) -0.0001(9) -0.0029(9) 0.0015(10)
C39 0.0326(14) 0.0209(12) 0.0287(13) -0.0038(10) -0.0131(11) 0.0086(10)
C40 0.0178(11) 0.0134(10) 0.0181(10) 0.0005(8) 0.0038(8) 0.0017(8)
C41 0.0315(13) 0.0130(10) 0.0233(12) 0.0019(9) 0.0060(10) 0.0030(10)
C42 0.0259(13) 0.0191(12) 0.0395(15) -0.0053(10) 0.0137(11) 0.0020(10)
C43 0.0270(13) 0.0162(11) 0.0206(11) -0.0045(9) 0.0031(9) 0.0015(9)
C44 0.0473(19) 0.0323(15) 0.0391(16) 0.0037(13) 0.0179(15) 0.0017(13)
C45 0.0330(16) 0.0506(19) 0.0529(19) 0.0180(15) 0.0146(14) -0.0040(14)

loop_
_atom_type_symbol
_atom_type_description
_atom_type_scat_dispersion_real
_atom_type_scat_dispersion_imag
_atom_type_scat_source
C C 0.0033 0.0016 'International Tables Vol C Tables 4.2.6.8 and 6.1.1.4'
H H 0 0 'International Tables Vol C Tables 4.2.6.8 and 6.1.1.4'
N N 0.0061 0.0033 'International Tables Vol C Tables 4.2.6.8 and 6.1.1.4'
O O 0.0106 0.006 'International Tables Vol C Tables 4.2.6.8 and 6.1.1.4'
Cu Cu 0.3201 1.2651 'International Tables Vol C Tables 4.2.6.8 and 6.1.1.4'

loop_
_geom_angle_atom_site_label_1
_geom_angle_atom_site_label_2
_geom_angle_atom_site_label_3
_geom_angle
_geom_angle_site_symmetry_1
_geom_angle_site_symmetry_3
_geom_angle_publ_flag
O2 Cu1 O1 89.15(7) 2_656 . ?
O2 Cu1 N2 93.56(7) 2_656 2_656 ?
O1 Cu1 N2 151.84(7) . 2_656 ?
O2 Cu1 N1 147.51(8) 2_656 . ?
O1 Cu1 N1 91.96(7) . . ?
N2 Cu1 N1 100.40(7) 2_656 . ?
C1 O1 Cu1 129.82(14) . . ?
C23 O2 Cu1 129.67(14) . 2_656 ?
C7 N1 C8 118.66(18) . . ?
C7 N1 Cu1 123.76(15) . . ?
C8 N1 Cu1 117.57(13) . . ?
C21 N2 C18 117.07(18) . . ?
C21 N2 Cu1 123.12(15) . 2_656 ?
C18 N2 Cu1 119.79(13) . 2_656 ?
O1 C1 C6 122.79(19) . . ?
O1 C1 C2 119.33(19) . . ?
C6 C1 C2 117.87(19) . . ?
C3 C2 C1 118.0(2) . . ?
C3 C2 C28 122.23(19) . . ?
C1 C2 C28 119.78(19) . . ?
C2 C3 C4 125.0(2) . . ?
C2 C3 H3 117.5 . . ?
C4 C3 H3 117.5 . . ?
C5 C4 C3 116.7(2) . . ?
C5 C4 C32 123.9(2) . . ?
C3 C4 C32 119.4(2) . . ?
C4 C5 C6 121.9(2) . . ?
C4 C5 H5 119 . . ?
C6 C5 H5 119 . . ?
C5 C6 C1 120.43(19) . . ?
C5 C6 C7 117.40(19) . . ?
C1 C6 C7 121.95(19) . . ?
N1 C7 C6 127.2(2) . . ?
N1 C7 H7 116.4 . . ?
C6 C7 H7 116.4 . . ?
C13 C8 C9 119.8(2) . . ?
C13 C8 N1 117.74(19) . . ?
C9 C8 N1 122.48(19) . . ?
C10 C9 C8 119.8(2) . . ?
C10 C9 H9 120.1 . . ?
C8 C9 H9 120.1 . . ?
C9 C10 C11 121.2(2) . . ?
C9 C10 H10 119.4 . . ?
C11 C10 H10 119.4 . . ?
C12 C11 C10 118.1(2) . . ?
C12 C11 C14 121.4(2) . . ?
C10 C11 C14 120.6(2) . . ?
C11 C12 C13 121.4(2) . . ?
C11 C12 H12 119.3 . . ?
C13 C12 H12 119.3 . . ?
C8 C13 C12 119.7(2) . . ?
C8 C13 H13 120.1 . . ?
C12 C13 H13 120.1 . . ?
C11 C14 C15 114.19(18) . . ?
C11 C14 H14A 108.7 . . ?
C15 C14 H14A 108.7 . . ?
C11 C14 H14B 108.7 . . ?
C15 C14 H14B 108.7 . . ?
H14A C14 H14B 107.6 . . ?
C16 C15 C20 118.56(19) . . ?
C16 C15 C14 119.9(2) . . ?
C20 C15 C14 121.46(19) . . ?
C17 C16 C15 121.0(2) . . ?
C17 C16 H16 119.5 . . ?
C15 C16 H16 119.5 . . ?
C16 C17 C18 120.06(19) . . ?
C16 C17 H17 120 . . ?
C18 C17 H17 120 . . ?
C17 C18 C19 119.54(19) . . ?
C17 C18 N2 119.14(18) . . ?
C19 C18 N2 121.27(19) . . ?
C20 C19 C18 119.9(2) . . ?
C20 C19 H19 120 . . ?
C18 C19 H19 120 . . ?
C19 C20 C15 120.9(2) . . ?
C19 C20 H20 119.6 . . ?
C15 C20 H20 119.6 . . ?
N2 C21 C22 127.3(2) . . ?
N2 C21 H21 116.3 . . ?
C22 C21 H21 116.3 . . ?
C27 C22 C23 120.65(19) . . ?
C27 C22 C21 116.38(19) . . ?
C23 C22 C21 122.88(19) . . ?
O2 C23 C22 122.62(19) . . ?
O2 C23 C24 119.38(19) . . ?
C22 C23 C24 118.01(19) . . ?
C25 C24 C23 118.12(19) . . ?
C25 C24 C36 122.30(19) . . ?
C23 C24 C36 119.56(18) . . ?
C24 C25 C26 124.3(2) . . ?
C24 C25 H25 117.8 . . ?
C26 C25 H25 117.8 . . ?
C27 C26 C25 117.02(19) . . ?
C27 C26 C40 123.87(19) . . ?
C25 C26 C40 119.08(19) . . ?
C26 C27 C22 121.8(2) . . ?
C26 C27 H27 119.1 . . ?
C22 C27 H27 119.1 . . ?
C29 C28 C30 107.49(19) . . ?
C29 C28 C2 111.68(18) . . ?
C30 C28 C2 111.91(19) . . ?
C29 C28 C31 110.23(19) . . ?
C30 C28 C31 107.22(18) . . ?
C2 C28 C31 108.21(18) . . ?
C28 C29 H29A 109.5 . . ?
C28 C29 H29B 109.5 . . ?
H29A C29 H29B 109.5 . . ?
C28 C29 H29C 109.5 . . ?
H29A C29 H29C 109.5 . . ?
H29B C29 H29C 109.5 . . ?
C28 C30 H30A 109.5 . . ?
C28 C30 H30B 109.5 . . ?
H30A C30 H30B 109.5 . . ?
C28 C30 H30C 109.5 . . ?
H30A C30 H30C 109.5 . . ?
H30B C30 H30C 109.5 . . ?
C28 C31 H31A 109.5 . . ?
C28 C31 H31B 109.5 . . ?
H31A C31 H31B 109.5 . . ?
C28 C31 H31C 109.5 . . ?
H31A C31 H31C 109.5 . . ?
H31B C31 H31C 109.5 . . ?
C35 C32 C4 111.92(19) . . ?
C35 C32 C33 109.2(2) . . ?
C4 C32 C33 108.7(2) . . ?
C35 C32 C34 107.7(2) . . ?
C4 C32 C34 110.6(2) . . ?
C33 C32 C34 108.8(2) . . ?
C32 C33 H33A 109.5 . . ?
C32 C33 H33B 109.5 . . ?
H33A C33 H33B 109.5 . . ?
C32 C33 H33C 109.5 . . ?
H33A C33 H33C 109.5 . . ?
H33B C33 H33C 109.5 . . ?
C32 C34 H34A 109.5 . . ?
C32 C34 H34B 109.5 . . ?
H34A C34 H34B 109.5 . . ?
C32 C34 H34C 109.5 . . ?
H34A C34 H34C 109.5 . . ?
H34B C34 H34C 109.5 . . ?
C32 C35 H35A 109.5 . . ?
C32 C35 H35B 109.5 . . ?
H35A C35 H35B 109.5 . . ?
C32 C35 H35C 109.5 . . ?
H35A C35 H35C 109.5 . . ?
H35B C35 H35C 109.5 . . ?
C39 C36 C37 107.9(2) . . ?
C39 C36 C38 106.96(19) . . ?
C37 C36 C38 110.4(2) . . ?
C39 C36 C24 111.81(18) . . ?
C37 C36 C24 109.00(19) . . ?
C38 C36 C24 110.73(18) . . ?
C36 C37 H37A 109.5 . . ?
C36 C37 H37B 109.5 . . ?
H37A C37 H37B 109.5 . . ?
C36 C37 H37C 109.5 . . ?
H37A C37 H37C 109.5 . . ?
H37B C37 H37C 109.5 . . ?
C36 C38 H38A 109.5 . . ?
C36 C38 H38B 109.5 . . ?
H38A C38 H38B 109.5 . . ?
C36 C38 H38C 109.5 . . ?
H38A C38 H38C 109.5 . . ?
H38B C38 H38C 109.5 . . ?
C36 C39 H39A 109.5 . . ?
C36 C39 H39B 109.5 . . ?
H39A C39 H39B 109.5 . . ?
C36 C39 H39C 109.5 . . ?
H39A C39 H39C 109.5 . . ?
H39B C39 H39C 109.5 . . ?
C43 C40 C26 112.10(18) . . ?
C43 C40 C42 108.99(19) . . ?
C26 C40 C42 108.28(18) . . ?
C43 C40 C41 107.57(19) . . ?
C26 C40 C41 110.27(18) . . ?
C42 C40 C41 109.60(19) . . ?
C40 C41 H41A 109.5 . . ?
C40 C41 H41B 109.5 . . ?
H41A C41 H41B 109.5 . . ?
C40 C41 H41C 109.5 . . ?
H41A C41 H41C 109.5 . . ?
H41B C41 H41C 109.5 . . ?
C40 C42 H42A 109.5 . . ?
C40 C42 H42B 109.5 . . ?
H42A C42 H42B 109.5 . . ?
C40 C42 H42C 109.5 . . ?
H42A C42 H42C 109.5 . . ?
H42B C42 H42C 109.5 . . ?
C40 C43 H43A 109.5 . . ?
C40 C43 H43B 109.5 . . ?
H43A C43 H43B 109.5 . . ?
C40 C43 H43C 109.5 . . ?
H43A C43 H43C 109.5 . . ?
H43B C43 H43C 109.5 . . ?
N3 C44 C45 178.5(4) . . ?
C44 C45 H45A 109.5 . . ?
C44 C45 H45B 109.5 . . ?
H45A C45 H45B 109.5 . . ?
C44 C45 H45C 109.5 . . ?
H45A C45 H45C 109.5 . . ?
H45B C45 H45C 109.5 . . ?

loop_
_geom_bond_atom_site_label_1
_geom_bond_atom_site_label_2
_geom_bond_distance
_geom_bond_site_symmetry_2
_geom_bond_publ_flag
Cu1 O2 1.8829(15) 2_656 ?
Cu1 O1 1.8952(15) . ?
Cu1 N2 1.9640(17) 2_656 ?
Cu1 N1 1.9661(17) . ?
O1 C1 1.296(3) . ?
O2 C23 1.301(3) . ?
N1 C7 1.296(3) . ?
N1 C8 1.433(3) . ?
N2 C21 1.306(3) . ?
N2 C18 1.430(3) . ?
N3 C44 1.140(4) . ?
C1 C6 1.425(3) . ?
C1 C2 1.447(3) . ?
C2 C3 1.374(3) . ?
C2 C28 1.537(3) . ?
C3 C4 1.416(3) . ?
C3 H3 0.95 . ?
C4 C5 1.373(3) . ?
C4 C32 1.533(3) . ?
C5 C6 1.418(3) . ?
C5 H5 0.95 . ?
C6 C7 1.432(3) . ?
C7 H7 0.95 . ?
C8 C13 1.388(3) . ?
C8 C9 1.392(3) . ?
C9 C10 1.386(3) . ?
C9 H9 0.95 . ?
C10 C11 1.397(3) . ?
C10 H10 0.95 . ?
C11 C12 1.388(3) . ?
C11 C14 1.512(3) . ?
C12 C13 1.390(3) . ?
C12 H12 0.95 . ?
C13 H13 0.95 . ?
C14 C15 1.518(3) . ?
C14 H14A 0.99 . ?
C14 H14B 0.99 . ?
C15 C16 1.389(3) . ?
C15 C20 1.395(3) . ?
C16 C17 1.386(3) . ?
C16 H16 0.95 . ?
C17 C18 1.388(3) . ?
C17 H17 0.95 . ?
C18 C19 1.394(3) . ?
C19 C20 1.386(3) . ?
C19 H19 0.95 . ?
C20 H20 0.95 . ?
C21 C22 1.432(3) . ?
C21 H21 0.95 . ?
C22 C27 1.416(3) . ?
C22 C23 1.421(3) . ?
C23 C24 1.438(3) . ?
C24 C25 1.381(3) . ?
C24 C36 1.538(3) . ?
C25 C26 1.418(3) . ?
C25 H25 0.95 . ?
C26 C27 1.366(3) . ?
C26 C40 1.534(3) . ?
C27 H27 0.95 . ?
C28 C29 1.533(3) . ?
C28 C30 1.535(3) . ?
C28 C31 1.538(3) . ?
C29 H29A 0.98 . ?
C29 H29B 0.98 . ?
C29 H29C 0.98 . ?
C30 H30A 0.98 . ?
C30 H30B 0.98 . ?
C30 H30C 0.98 . ?
C31 H31A 0.98 . ?
C31 H31B 0.98 . ?
C31 H31C 0.98 . ?
C32 C35 1.526(3) . ?
C32 C33 1.537(4) . ?
C32 C34 1.543(4) . ?
C33 H33A 0.98 . ?
C33 H33B 0.98 . ?
C33 H33C 0.98 . ?
C34 H34A 0.98 . ?
C34 H34B 0.98 . ?
C34 H34C 0.98 . ?
C35 H35A 0.98 . ?
C35 H35B 0.98 . ?
C35 H35C 0.98 . ?
C36 C39 1.523(3) . ?
C36 C37 1.534(3) . ?
C36 C38 1.537(3) . ?
C37 H37A 0.98 . ?
C37 H37B 0.98 . ?
C37 H37C 0.98 . ?
C38 H38A 0.98 . ?
C38 H38B 0.98 . ?
C38 H38C 0.98 . ?
C39 H39A 0.98 . ?
C39 H39B 0.98 . ?
C39 H39C 0.98 . ?
C40 C43 1.524(3) . ?
C40 C42 1.541(3) . ?
C40 C41 1.541(3) . ?
C41 H41A 0.98 . ?
C41 H41B 0.98 . ?
C41 H41C 0.98 . ?
C42 H42A 0.98 . ?
C42 H42B 0.98 . ?
C42 H42C 0.98 . ?
C43 H43A 0.98 . ?
C43 H43B 0.98 . ?
C43 H43C 0.98 . ?
C44 C45 1.455(4) . ?
C45 H45A 0.98 . ?
C45 H45B 0.98 . ?
C45 H45C 0.98 . ?

loop_
_geom_torsion_atom_site_label_1
_geom_torsion_atom_site_label_2
_geom_torsion_atom_site_label_3
_geom_torsion_atom_site_label_4
_geom_torsion
_geom_torsion_site_symmetry_1
_geom_torsion_site_symmetry_2
_geom_torsion_site_symmetry_3
_geom_torsion_site_symmetry_4
_geom_torsion_publ_flag
O2 Cu1 O1 C1 -163.04(19) 2_656 . . . ?
N2 Cu1 O1 C1 101.0(2) 2_656 . . . ?
N1 Cu1 O1 C1 -15.52(19) . . . . ?
Cu1 O1 C1 C6 7.6(3) . . . . ?
Cu1 O1 C1 C2 -173.75(15) . . . . ?
O1 C1 C2 C3 176.7(2) . . . . ?
C6 C1 C2 C3 -4.5(3) . . . . ?
O1 C1 C2 C28 -5.3(3) . . . . ?
C6 C1 C2 C28 173.42(19) . . . . ?
C1 C2 C3 C4 3.1(3) . . . . ?
C28 C2 C3 C4 -174.8(2) . . . . ?
C2 C3 C4 C5 0.3(3) . . . . ?
C2 C3 C4 C32 -178.7(2) . . . . ?
C3 C4 C5 C6 -2.1(3) . . . . ?
C32 C4 C5 C6 176.8(2) . . . . ?
C4 C5 C6 C1 0.4(3) . . . . ?
C4 C5 C6 C7 175.1(2) . . . . ?
O1 C1 C6 C5 -178.4(2) . . . . ?
C2 C1 C6 C5 3.0(3) . . . . ?
O1 C1 C6 C7 7.2(3) . . . . ?
C2 C1 C6 C7 -171.5(2) . . . . ?
C8 N1 C7 C6 173.2(2) . . . . ?
Cu1 N1 C7 C6 -5.5(3) . . . . ?
C5 C6 C7 N1 177.5(2) . . . . ?
C1 C6 C7 N1 -7.9(4) . . . . ?
C7 N1 C8 C13 -134.2(2) . . . . ?
Cu1 N1 C8 C13 44.6(2) . . . . ?
C7 N1 C8 C9 46.4(3) . . . . ?
Cu1 N1 C8 C9 -134.82(18) . . . . ?
C13 C8 C9 C10 2.7(3) . . . . ?
N1 C8 C9 C10 -177.87(19) . . . . ?
C8 C9 C10 C11 -0.6(3) . . . . ?
C9 C10 C11 C12 -1.5(3) . . . . ?
C9 C10 C11 C14 179.1(2) . . . . ?
C10 C11 C12 C13 1.5(3) . . . . ?
C14 C11 C12 C13 -179.2(2) . . . . ?
C9 C8 C13 C12 -2.7(3) . . . . ?
N1 C8 C13 C12 177.80(19) . . . . ?
C11 C12 C13 C8 0.6(3) . . . . ?
C12 C11 C14 C15 -108.1(2) . . . . ?
C10 C11 C14 C15 71.2(3) . . . . ?
C11 C14 C15 C16 -154.7(2) . . . . ?
C11 C14 C15 C20 29.4(3) . . . . ?
C20 C15 C16 C17 0.7(3) . . . . ?
C14 C15 C16 C17 -175.4(2) . . . . ?
C15 C16 C17 C18 -0.6(3) . . . . ?
C16 C17 C18 C19 -0.4(3) . . . . ?
C16 C17 C18 N2 -177.90(19) . . . . ?
C21 N2 C18 C17 -141.8(2) . . . . ?
Cu1 N2 C18 C17 39.5(2) 2_656 . . . ?
C21 N2 C18 C19 40.7(3) . . . . ?
Cu1 N2 C18 C19 -137.97(17) 2_656 . . . ?
C17 C18 C19 C20 1.3(3) . . . . ?
N2 C18 C19 C20 178.7(2) . . . . ?
C18 C19 C20 C15 -1.2(3) . . . . ?
C16 C15 C20 C19 0.2(3) . . . . ?
C14 C15 C20 C19 176.2(2) . . . . ?
C18 N2 C21 C22 -173.9(2) . . . . ?
Cu1 N2 C21 C22 4.7(3) 2_656 . . . ?
N2 C21 C22 C27 172.0(2) . . . . ?
N2 C21 C22 C23 -4.6(4) . . . . ?
Cu1 O2 C23 C22 11.0(3) 2_656 . . . ?
Cu1 O2 C23 C24 -168.80(15) 2_656 . . . ?
C27 C22 C23 O2 -180.0(2) . . . . ?
C21 C22 C23 O2 -3.5(3) . . . . ?
C27 C22 C23 C24 -0.2(3) . . . . ?
C21 C22 C23 C24 176.2(2) . . . . ?
O2 C23 C24 C25 177.8(2) . . . . ?
C22 C23 C24 C25 -2.0(3) . . . . ?
O2 C23 C24 C36 -0.8(3) . . . . ?
C22 C23 C24 C36 179.43(19) . . . . ?
C23 C24 C25 C26 2.0(3) . . . . ?
C36 C24 C25 C26 -179.4(2) . . . . ?
C24 C25 C26 C27 0.2(3) . . . . ?
C24 C25 C26 C40 -177.8(2) . . . . ?
C25 C26 C27 C22 -2.6(3) . . . . ?
C40 C26 C27 C22 175.3(2) . . . . ?
C23 C22 C27 C26 2.6(3) . . . . ?
C21 C22 C27 C26 -174.1(2) . . . . ?
C3 C2 C28 C29 -122.6(2) . . . . ?
C1 C2 C28 C29 59.5(3) . . . . ?
C3 C2 C28 C30 -2.1(3) . . . . ?
C1 C2 C28 C30 -179.9(2) . . . . ?
C3 C2 C28 C31 115.9(2) . . . . ?
C1 C2 C28 C31 -62.0(3) . . . . ?
C5 C4 C32 C35 9.6(3) . . . . ?
C3 C4 C32 C35 -171.5(2) . . . . ?
C5 C4 C32 C33 -111.0(3) . . . . ?
C3 C4 C32 C33 67.8(3) . . . . ?
C5 C4 C32 C34 129.7(3) . . . . ?
C3 C4 C32 C34 -51.5(3) . . . . ?
C25 C24 C36 C39 5.4(3) . . . . ?
C23 C24 C36 C39 -176.1(2) . . . . ?
C25 C24 C36 C37 -113.8(2) . . . . ?
C23 C24 C36 C37 64.7(3) . . . . ?
C25 C24 C36 C38 124.5(2) . . . . ?
C23 C24 C36 C38 -56.9(3) . . . . ?
C27 C26 C40 C43 6.4(3) . . . . ?
C25 C26 C40 C43 -175.71(19) . . . . ?
C27 C26 C40 C42 -113.8(2) . . . . ?
C25 C26 C40 C42 64.0(3) . . . . ?
C27 C26 C40 C41 126.2(2) . . . . ?
C25 C26 C40 C41 -55.9(3) . . . . ?
